data_2108714
loop_
_publ_author_name
'Olejniczak, Anna'
'Katrusiak, Anna'
'Podsiad\/lo, Marcin'
'Katrusiak, Andrzej'

_publ_section_title
;
 Crystal design by CH&#x00B7;&#x00B7;&#x00B7;N and
 N&#x00B7;&#x00B7;&#x00B7;N interactions: high-pressure structures of
 high-nitrogen-content azido-triazolopyridazines compounds
;
_journal_coeditor_code DK5103SUP1
_journal_issue 6
_journal_name_full 'Acta Crystallographica Section B'
_journal_page_first
;
;
_journal_paper_doi 10.1107/S2052520620014493
_journal_volume 76
_journal_year 2020
_chemical_formula_moiety 'C6 H5 N7, 0.4(O)'
_chemical_formula_sum 'C6 H5 N7 O0.4'
_chemical_formula_weight 181.57
_chemical_name_systematic 3-methyl-6-azido-1,2,4-triazolo[4,3-b]pyridazine
_space_group_crystal_system tetragonal
_space_group_IT_number 88
_space_group_name_Hall '-I 4ad'
_space_group_name_H-M_alt 'I 41/a :2'
_atom_sites_solution_hydrogens geom
_atom_sites_solution_primary direct
_audit_creation_date 2018-10-29
_audit_creation_method
;
Olex2 1.2
(compiled 2018.05.29 svn.r3508 for OlexSys, GUI svn.r5506)
;
_cell_angle_alpha 90
_cell_angle_beta 90
_cell_angle_gamma 90
_cell_formula_units_Z 16
_cell_length_a 28.1659(3)
_cell_length_b 28.1659(3)
_cell_length_c 4.12335(8)
_cell_measurement_reflns_used 2623
_cell_measurement_temperature 250.0(1)
_cell_measurement_theta_max 76.1320
_cell_measurement_theta_min 3.1220
_cell_volume 3271.13(8)
_computing_cell_refinement 'CrysAlisPro 1.171.39.46 (Rigaku OD, 2018)'
_computing_data_collection 'CrysAlisPro 1.171.39.46 (Rigaku OD, 2018)'
_computing_data_reduction 'CrysAlisPro 1.171.39.46 (Rigaku OD, 2018)'
_computing_molecular_graphics 'Olex2 1.3 (Dolomanov et al., 2009)'
_computing_publication_material 'Olex2 1.3 (Dolomanov et al., 2009)'
_computing_structure_refinement 'ShelXL (Sheldrick, 2015)'
_computing_structure_solution 'ShelXT (Sheldrick, 2015)'
_diffrn_ambient_environment N~2~
_diffrn_ambient_temperature 250.0(1)
_diffrn_detector 'CCD plate'
_diffrn_detector_area_resol_mean 10.5357
_diffrn_detector_type Atlas
_diffrn_measured_fraction_theta_full 1.000
_diffrn_measured_fraction_theta_max 0.990
_diffrn_measurement_details
;
List of Runs (angles in degrees, time in seconds):

  # Type    Start    End  Width  t~exp~   \w     \q     \k     \f   Frames
--------------------------------------------------------------------------
  1  \w     58.00  84.00   1.00    7.00    --   40.71-125.00-180.00   26
  2  \w     16.00 109.00   1.00    7.00    --   40.71  37.00  60.00   93
  3  \w     42.00  69.00   1.00   20.00    --  113.00 -30.00-150.00   27
  4  \w     37.00  69.00   1.00   20.00    --  113.00 -30.00 -90.00   32
  5  \w     38.00  73.00   1.00   20.00    --  113.00 -45.00-180.00   35
  6  \w     37.00  67.00   1.00   20.00    --  113.00 -30.00 -60.00   30
  7  \w     36.00  67.00   1.00   20.00    --  113.00 -30.00 120.00   31
  8  \w     35.00  69.00   1.00   20.00    --  113.00 -30.00-120.00   34
  9  \w     74.00 109.00   1.00   20.00    --  113.00 -94.00  90.00   35
 10  \w     80.00 141.00   1.00   20.00    --  113.00 -61.00   0.00   61
 11  \w     43.00  68.00   1.00   20.00    --  113.00 -61.00   0.00   25
;
_diffrn_measurement_device 'four-circle diffractometer'
_diffrn_measurement_device_type 'SuperNova, Single source at offset/far, Atlas'
_diffrn_measurement_method '\w scans'
_diffrn_orient_matrix_type 'CrysAlisPro convention (1999,Acta A55,543-557)'
_diffrn_orient_matrix_UB_11 -0.0499251000
_diffrn_orient_matrix_UB_12 0.0196811000
_diffrn_orient_matrix_UB_13 -0.0724316000
_diffrn_orient_matrix_UB_21 -0.0213545000
_diffrn_orient_matrix_UB_22 -0.0496885000
_diffrn_orient_matrix_UB_23 0.0566922000
_diffrn_orient_matrix_UB_31 -0.0066435000
_diffrn_orient_matrix_UB_32 0.0117055000
_diffrn_orient_matrix_UB_33 0.3619516000
_diffrn_radiation_monochromator mirror
_diffrn_radiation_probe x-ray
_diffrn_radiation_type 'Cu K\a'
_diffrn_radiation_wavelength 1.54184
_diffrn_reflns_av_R_equivalents 0.0106
_diffrn_reflns_av_unetI/netI 0.0120
_diffrn_reflns_Laue_measured_fraction_full 1.000
_diffrn_reflns_Laue_measured_fraction_max 0.990
_diffrn_reflns_limit_h_max 33
_diffrn_reflns_limit_h_min -33
_diffrn_reflns_limit_k_max 35
_diffrn_reflns_limit_k_min -29
_diffrn_reflns_limit_l_max 5
_diffrn_reflns_limit_l_min -2
_diffrn_reflns_number 3756
_diffrn_reflns_point_group_measured_fraction_full 1.000
_diffrn_reflns_point_group_measured_fraction_max 0.990
_diffrn_reflns_theta_full 67.684
_diffrn_reflns_theta_max 76.356
_diffrn_reflns_theta_min 3.138
_diffrn_source 'micro-focus sealed X-ray tube'
_diffrn_source_type 'SuperNova (Cu) X-ray Source'
_exptl_absorpt_coefficient_mu 0.917
_exptl_absorpt_correction_T_max 1.00000
_exptl_absorpt_correction_T_min 0.93297
_exptl_absorpt_correction_type multi-scan
_exptl_absorpt_process_details
;
CrysAlisPro 1.171.39.46 (Rigaku Oxford Diffraction, 2018)
Empirical absorption correction using spherical harmonics,
 implemented in SCALE3 ABSPACK scaling algorithm.
;
_exptl_crystal_colour colorless
_exptl_crystal_density_diffrn 1.475
_exptl_crystal_description plate
_exptl_crystal_F_000 1491
_exptl_crystal_size_max 0.39
_exptl_crystal_size_mid 0.29
_exptl_crystal_size_min 0.12
_refine_diff_density_max 0.136
_refine_diff_density_min -0.157
_refine_diff_density_rms 0.030
_refine_ls_extinction_coef 0.00058(11)
_refine_ls_extinction_expression Fc^*^=kFc[1+0.001xFc^2^\l^3^/sin(2\q)]^-1/4^
_refine_ls_extinction_method 'SHELXL-2018/3 (Sheldrick 2018)'
_refine_ls_goodness_of_fit_ref 1.037
_refine_ls_hydrogen_treatment constr
_refine_ls_matrix_type full
_refine_ls_number_parameters 129
_refine_ls_number_reflns 1693
_refine_ls_number_restraints 0
_refine_ls_restrained_S_all 1.037
_refine_ls_R_factor_all 0.0374
_refine_ls_R_factor_gt 0.0346
_refine_ls_shift/su_max 0.001
_refine_ls_shift/su_mean 0.000
_refine_ls_structure_factor_coef Fsqd
_refine_ls_weighting_details 'w=1/[\s^2^(Fo^2^)+(0.0572P)^2^+0.7353P] where P=(Fo^2^+2Fc^2^)/3'
_refine_ls_weighting_scheme calc
_refine_ls_wR_factor_gt 0.0974
_refine_ls_wR_factor_ref 0.1009
_reflns_Friedel_coverage 0.000
_reflns_number_gt 1533
_reflns_number_total 1693
_reflns_threshold_expression 'I > 2\s(I)'
_cod_data_source_file dk5103sup1.cif
_cod_data_source_block C6H5N7.H2Oat250K
_cod_original_cell_volume 3271.13(10)
_cod_original_sg_symbol_H-M 'I 41/a'
_cod_original_formula_sum 'C6 H5 N7 O0.40'
_cod_database_code 2108714
_shelx_shelxl_version_number 2014/7
_chemical_oxdiff_formula 'C6 H5 N7 O1'
_shelx_space_group_comment
;
The symmetry employed for this shelxl refinement is uniquely defined
by the following loop, which should always be used as a source of
symmetry information in preference to the above space-group names.
They are only intended as comments.
;
_reflns_odcompleteness_completeness 98.83
_reflns_odcompleteness_iscentric 1
_reflns_odcompleteness_theta 76.16
_olex2_refinement_description
;
1. Fixed Uiso
 At 1.2 times of:
  All C(H) groups
 At 1.5 times of:
  All C(H,H,H) groups
2. Others
 Fixed Sof: O1(0.4)
3.a Aromatic/amide H refined with riding coordinates:
 C8(H8), C7(H7)
3.b Idealised Me refined as rotating group:
 C13(H13A,H13B,H13C)
;
_olex2_submission_special_instructions 'No special instructions were received'
_oxdiff_exptl_absorpt_empirical_details
;
Empirical correction (ABSPACK) includes:
- Absorption correction using spherical harmonics
- Frame scaling
;
_oxdiff_exptl_absorpt_empirical_full_max 1.131
_oxdiff_exptl_absorpt_empirical_full_min 0.888

loop_
_space_group_symop_operation_xyz
'x, y, z'
'-y+3/4, x+1/4, z+1/4'
'-x, -y+1/2, z'
'y+1/4, -x+1/4, z+1/4'
'x+1/2, y+1/2, z+1/2'
'-y+5/4, x+3/4, z+3/4'
'-x+1/2, -y+1, z+1/2'
'y+3/4, -x+3/4, z+3/4'
'-x, -y, -z'
'y-3/4, -x-1/4, -z-1/4'
'x, y-1/2, -z'
'-y-1/4, x-1/4, -z-1/4'
'-x+1/2, -y+1/2, -z+1/2'
'y-1/4, -x+1/4, -z+1/4'
'x+1/2, y, -z+1/2'
'-y+1/4, x+1/4, -z+1/4'

loop_
_atom_site_label
_atom_site_type_symbol
_atom_site_fract_x
_atom_site_fract_y
_atom_site_fract_z
_atom_site_U_iso_or_equiv
_atom_site_adp_type
_atom_site_occupancy
_atom_site_site_symmetry_order
_atom_site_calc_flag
_atom_site_refinement_flags_posn
_atom_site_refinement_flags_adp
_atom_site_refinement_flags_occupancy
_atom_site_disorder_assembly
_atom_site_disorder_group
N5 N 0.57707(3) 0.61845(3) 0.8473(2) 0.0445(2) Uani 1 1 d . . . . .
N4 N 0.58651(3) 0.58075(3) 1.0452(2) 0.0452(2) Uani 1 1 d . . . . .
N10 N 0.60936(4) 0.67964(4) 0.5401(3) 0.0639(3) Uani 1 1 d . . . . .
N11 N 0.56712(5) 0.68691(4) 0.4595(3) 0.0601(3) Uani 1 1 d . . . . .
N2 N 0.57651(5) 0.51952(4) 1.3563(3) 0.0659(3) Uani 1 1 d . . . . .
C3 C 0.55399(4) 0.55206(4) 1.1885(3) 0.0503(3) Uani 1 1 d . . . . .
N12 N 0.53103(6) 0.69645(5) 0.3690(4) 0.0805(4) Uani 1 1 d . . . . .
N1 N 0.62492(5) 0.52673(4) 1.3238(4) 0.0736(4) Uani 1 1 d . . . . .
C6 C 0.61520(4) 0.63998(4) 0.7490(3) 0.0500(3) Uani 1 1 d . . . . .
C8 C 0.67055(5) 0.58950(5) 1.0197(4) 0.0700(4) Uani 1 1 d . . . . .
H8 H 0.701212 0.580131 1.073665 0.084 Uiso 1 1 calc R U . . .
C9 C 0.63051(4) 0.56408(4) 1.1347(3) 0.0579(3) Uani 1 1 d . . . . .
C13 C 0.50224(5) 0.55895(5) 1.1600(4) 0.0607(3) Uani 1 1 d . . . . .
H13A H 0.493136 0.557021 0.935987 0.091 Uiso 1 1 calc R U . . .
H13B H 0.493822 0.589586 1.244280 0.091 Uiso 1 1 calc R U . . .
H13C H 0.486087 0.534730 1.281015 0.091 Uiso 1 1 calc R U . . .
C7 C 0.66286(5) 0.62758(5) 0.8301(4) 0.0642(4) Uani 1 1 d . . . . .
H7 H 0.688181 0.645526 0.753087 0.077 Uiso 1 1 calc R U . . .
O1 O 0.7283(2) 0.4982(9) 0.420(7) 0.201(5) Uani 0.4 1 d . . P . .

loop_
_atom_site_aniso_label
_atom_site_aniso_U_11
_atom_site_aniso_U_22
_atom_site_aniso_U_33
_atom_site_aniso_U_23
_atom_site_aniso_U_13
_atom_site_aniso_U_12
N5 0.0488(5) 0.0388(4) 0.0459(5) 0.0011(3) 0.0026(4) -0.0029(3)
N4 0.0491(5) 0.0386(4) 0.0477(5) -0.0005(3) -0.0031(4) -0.0004(3)
N10 0.0683(7) 0.0537(6) 0.0697(7) 0.0077(5) 0.0167(5) -0.0122(5)
N11 0.0770(8) 0.0460(5) 0.0575(6) 0.0067(4) 0.0131(5) -0.0002(5)
N2 0.0844(8) 0.0478(5) 0.0657(7) 0.0103(5) -0.0139(6) -0.0037(5)
C3 0.0627(7) 0.0403(5) 0.0480(6) 0.0028(4) -0.0022(5) -0.0064(4)
N12 0.0917(10) 0.0704(8) 0.0794(9) 0.0155(6) 0.0010(7) 0.0166(7)
N1 0.0816(8) 0.0548(6) 0.0843(8) 0.0054(6) -0.0260(7) 0.0091(5)
C6 0.0522(6) 0.0446(5) 0.0533(6) -0.0061(5) 0.0090(5) -0.0069(4)
C8 0.0481(6) 0.0711(8) 0.0908(10) -0.0162(8) -0.0095(7) 0.0061(6)
C9 0.0554(7) 0.0504(6) 0.0679(8) -0.0079(5) -0.0131(6) 0.0066(5)
C13 0.0604(7) 0.0559(7) 0.0660(8) 0.0103(6) 0.0062(6) -0.0102(5)
C7 0.0475(6) 0.0657(8) 0.0793(9) -0.0139(7) 0.0095(6) -0.0093(5)
O1 0.113(4) 0.178(7) 0.311(19) 0.046(8) -0.007(9) 0.004(6)

loop_
_atom_type_symbol
_atom_type_description
_atom_type_scat_dispersion_real
_atom_type_scat_dispersion_imag
_atom_type_scat_source
C C 0.0181 0.0091 'International Tables Vol C Tables 4.2.6.8 and 6.1.1.4'
H H 0.0000 0.0000 'International Tables Vol C Tables 4.2.6.8 and 6.1.1.4'
N N 0.0311 0.0180 'International Tables Vol C Tables 4.2.6.8 and 6.1.1.4'
O O 0.0492 0.0322 'International Tables Vol C Tables 4.2.6.8 and 6.1.1.4'

loop_
_geom_angle_atom_site_label_1
_geom_angle_atom_site_label_2
_geom_angle_atom_site_label_3
_geom_angle
_geom_angle_site_symmetry_1
_geom_angle_site_symmetry_3
_geom_angle_publ_flag
C6 N5 N4 112.88(9) . . ?
N5 N4 C9 126.96(10) . . ?
C3 N4 N5 126.30(9) . . ?
C3 N4 C9 106.74(10) . . ?
N11 N10 C6 113.56(10) . . ?
N12 N11 N10 173.65(14) . . ?
C3 N2 N1 108.81(11) . . ?
N4 C3 C13 123.64(10) . . ?
N2 C3 N4 108.62(11) . . ?
N2 C3 C13 127.72(11) . . ?
C9 N1 N2 106.95(11) . . ?
N5 C6 N10 117.46(11) . . ?
N5 C6 C7 126.21(12) . . ?
N10 C6 C7 116.33(11) . . ?
C9 C8 H8 121.0 . . ?
C7 C8 H8 121.0 . . ?
C7 C8 C9 117.98(12) . . ?
N4 C9 C8 117.03(12) . . ?
N1 C9 N4 108.88(12) . . ?
N1 C9 C8 134.07(13) . . ?
C3 C13 H13A 109.5 . . ?
C3 C13 H13B 109.5 . . ?
C3 C13 H13C 109.5 . . ?
H13A C13 H13B 109.5 . . ?
H13A C13 H13C 109.5 . . ?
H13B C13 H13C 109.5 . . ?
C6 C7 H7 120.6 . . ?
C8 C7 C6 118.88(12) . . ?
C8 C7 H7 120.6 . . ?
O1 O1 O1 125.8(3) 6_544 4_565 ?

loop_
_geom_bond_atom_site_label_1
_geom_bond_atom_site_label_2
_geom_bond_distance
_geom_bond_site_symmetry_2
_geom_bond_publ_flag
N5 N4 1.3651(12) . ?
N5 C6 1.2982(14) . ?
N4 C3 1.3570(15) . ?
N4 C9 1.3757(15) . ?
N10 N11 1.2521(17) . ?
N10 C6 1.4201(16) . ?
N11 N12 1.1157(18) . ?
N2 C3 1.3120(17) . ?
N2 N1 1.3852(19) . ?
C3 C13 1.4750(18) . ?
N1 C9 1.3188(19) . ?
C6 C7 1.4269(18) . ?
C8 H8 0.9300 . ?
C8 C9 1.418(2) . ?
C8 C7 1.345(2) . ?
C13 H13A 0.9600 . ?
C13 H13B 0.9600 . ?
C13 H13C 0.9600 . ?
C7 H7 0.9300 . ?
O1 O1 1.347(5) 6_544 ?
O1 O1 1.347(5) 4_565 ?

loop_
_geom_torsion_atom_site_label_1
_geom_torsion_atom_site_label_2
_geom_torsion_atom_site_label_3
_geom_torsion_atom_site_label_4
_geom_torsion
_geom_torsion_site_symmetry_1
_geom_torsion_site_symmetry_2
_geom_torsion_site_symmetry_3
_geom_torsion_site_symmetry_4
_geom_torsion_publ_flag
N5 N4 C3 N2 179.14(10) . . . . ?
N5 N4 C3 C13 -2.55(18) . . . . ?
N5 N4 C9 N1 -179.06(11) . . . . ?
N5 N4 C9 C8 2.37(18) . . . . ?
N5 C6 C7 C8 1.7(2) . . . . ?
N4 N5 C6 N10 179.69(9) . . . . ?
N4 N5 C6 C7 -0.15(17) . . . . ?
N10 C6 C7 C8 -178.15(13) . . . . ?
N11 N10 C6 N5 -4.47(17) . . . . ?
N11 N10 C6 C7 175.39(11) . . . . ?
N2 N1 C9 N4 -0.18(15) . . . . ?
N2 N1 C9 C8 178.04(15) . . . . ?
C3 N4 C9 N1 0.19(14) . . . . ?
C3 N4 C9 C8 -178.38(12) . . . . ?
C3 N2 N1 C9 0.11(16) . . . . ?
N1 N2 C3 N4 0.01(15) . . . . ?
N1 N2 C3 C13 -178.21(13) . . . . ?
C6 N5 N4 C3 178.93(10) . . . . ?
C6 N5 N4 C9 -1.95(15) . . . . ?
C9 N4 C3 N2 -0.12(13) . . . . ?
C9 N4 C3 C13 178.19(12) . . . . ?
C9 C8 C7 C6 -1.2(2) . . . . ?
C7 C8 C9 N4 -0.6(2) . . . . ?
C7 C8 C9 N1 -178.70(15) . . . . ?
